data_7000062
loop_
_publ_author_name
'Siegfried, Liselotte'
'Comparone, Antonio'
'Neuburger, Markus'
'Kaden, Thomas A.'

_publ_section_title
;
 Selective metal promoted hydrolysis of nitrile groups in the side
 chain of tetraazamacrocyclic Cu2+-complexes.
;
_journal_issue 1
_journal_name_full 'Dalton transactions (Cambridge, England : 2003)'
_journal_page_first 30
_journal_page_last 36
_journal_paper_doi 10.1039/b412857p
_journal_year 2005
_chemical_compound_source
;
?
;
_chemical_formula_moiety ' C16 H32 Cu1 N6 O1, 2 ClO4, H2O '
_chemical_formula_sum 'C16 H34 Cl2 Cu N6 O10'
_chemical_formula_weight 604.93
_chemical_name_systematic
;
?
;
_space_group_IT_number 14
_symmetry_cell_setting monoclinic
_symmetry_space_group_name_Hall '-P 2ybc'
_symmetry_space_group_name_H-M 'P 1 21/c 1'
_atom_sites_solution_hydrogens geom
_atom_sites_solution_primary direct
_audit_creation_date 04-07-28
_audit_creation_method CRYSTALS_ver_12.20
_cell_angle_alpha 90
_cell_angle_beta 92.868(6)
_cell_angle_gamma 90
_cell_formula_units_Z 4
_cell_length_a 12.6801(8)
_cell_length_b 12.7062(14)
_cell_length_c 15.2062(12)
_cell_measurement_reflns_used 8952
_cell_measurement_temperature 173
_cell_measurement_theta_max 32
_cell_measurement_theta_min 3
_cell_volume 2446.9(4)
_computing_cell_refinement
;
Denzo/Scalepack (Otwinowski & Minor, 1996)
;
_computing_data_collection
;
COLLECT (Nonius BV, 1997)
;
_computing_data_reduction
;
Denzo/Scalepack (Otwinowski & Minor, 1996)
;
_computing_molecular_graphics
;
CAMERON (Watkin et al 1996)
;
_computing_publication_material
;
CRYSTALS (Watkin et al 2003)
;
_computing_structure_refinement
;
CRYSTALS (Watkin et al 2003)
;
_computing_structure_solution
;
SIR92 (Altomare et al, 1994)
;
_diffrn_ambient_temperature 173
_diffrn_measured_fraction_theta_full 0.999
_diffrn_measured_fraction_theta_max 0.999
_diffrn_measurement_device_type
;
Nonius Kappa CCD
;
_diffrn_measurement_method '\f & \w scans'
_diffrn_radiation_monochromator graphite
_diffrn_radiation_type 'Mo K\a'
_diffrn_radiation_wavelength 0.71073
_diffrn_reflns_av_R_equivalents 0.09
_diffrn_reflns_limit_h_max 18
_diffrn_reflns_limit_h_min -18
_diffrn_reflns_limit_k_max 18
_diffrn_reflns_limit_k_min -18
_diffrn_reflns_limit_l_max 22
_diffrn_reflns_limit_l_min -22
_diffrn_reflns_number 95325
_diffrn_reflns_theta_full 32.008
_diffrn_reflns_theta_max 32.008
_diffrn_reflns_theta_min 3.058
_diffrn_standards_decay_% 0.00
_diffrn_standards_interval_count 0
_diffrn_standards_interval_time 0
_diffrn_standards_number 0
_exptl_absorpt_coefficient_mu 1.174
_exptl_absorpt_correction_T_max 0.84
_exptl_absorpt_correction_T_min 0.64
_exptl_absorpt_correction_type multi-scan
_exptl_absorpt_process_details
;
Denzo/Scalepack (Otwinowski & Minor, 1996)
;
_exptl_crystal_colour ' blue '
_exptl_crystal_density_diffrn 1.642
_exptl_crystal_description ' plate '
_exptl_crystal_F_000 1260.000
_exptl_crystal_size_max 0.45
_exptl_crystal_size_mid 0.38
_exptl_crystal_size_min 0.15
_refine_diff_density_max 0.47
_refine_diff_density_min -0.44
_refine_ls_extinction_method None
_refine_ls_goodness_of_fit_ref 1.1229
_refine_ls_hydrogen_treatment mixed
_refine_ls_matrix_type full
_refine_ls_number_parameters 378
_refine_ls_number_reflns 5347
_refine_ls_number_restraints 84
_refine_ls_R_factor_all 0.0287
_refine_ls_R_factor_gt 0.0287
_refine_ls_shift/su_max 0.005391
_refine_ls_structure_factor_coef F
_refine_ls_weighting_details
;
Method, part 1, Chebychev polynomial, (Watkin, 1994, Prince, 1982)
[weight] = 1.0/[A~0~*T~0~(x)+A~1~*T~1~(x) ... +A~n-1~]*T~n-1~(x)]
where A~i~ are the Chebychev coefficients listed below and x= Fcalc/Fmax
Method = Robust Weighting (Prince, 1982)
W = [weight] * [1-(deltaF/6*sigmaF)^2^]^2^
A~i~ are:
1.83 -1.45 1.14 -0.427
;
_refine_ls_weighting_scheme calc
_refine_ls_wR_factor_all 0.0298
_refine_ls_wR_factor_gt 0.0298
_refine_ls_wR_factor_ref 0.0298
_reflns_limit_h_max 18
_reflns_limit_h_min -18
_reflns_limit_k_max 18
_reflns_limit_k_min 0
_reflns_limit_l_max 22
_reflns_limit_l_min 0
_reflns_number_gt 5347
_reflns_number_total 8492
_reflns_threshold_expression I>3.00u(I)
_cod_data_source_file b412857p.txt
_cod_data_source_block ccdc248566
_cod_depositor_comments
;
The following automatic conversions were performed:
'_symmetry_cell_setting' value 'Monoclinic' changed to 'monoclinic'
according to '/home/saulius/struct/CIF-dictionaries/cif_core.dic'
dictionary named 'cif_core.dic' version 2.4.1 from 2010-06-29.

Automatic conversion script
Id: cif_fix_enum 1527 2010-12-29 10:47:43Z saulius 
;
_cod_original_sg_symbol_H-M 'P 21/c'
_cod_original_formula_sum ' C16 H34 Cl2 Cu1 N6 O10 '
_cod_database_code 7000062

loop_
_symmetry_equiv_pos_as_xyz
x,y,z
-x,-y,-z
-x,y+1/2,-z+1/2
x,-y+1/2,z+1/2

loop_
_atom_site_label
_atom_site_type_symbol
_atom_site_fract_x
_atom_site_fract_y
_atom_site_fract_z
_atom_site_U_iso_or_equiv
_atom_site_occupancy
_atom_site_adp_type
Cu1 Cu 0.251392(14) -0.010575(14) 0.234009(12) 0.0143 1.0000 Uani
N1 N 0.31040(11) -0.14853(11) 0.28852(9) 0.0206 1.0000 Uani
N2 N 0.15105(11) -0.00406(11) 0.33657(8) 0.0191 1.0000 Uani
N3 N 0.18756(11) 0.12153(11) 0.17086(9) 0.0192 1.0000 Uani
N4 N 0.38388(11) 0.01885(13) 0.16818(9) 0.0234 1.0000 Uani
N5 N 0.17003(14) -0.29465(13) 0.11148(11) 0.0291 1.0000 Uani
N6 N 0.00465(15) 0.24664(14) 0.03015(12) 0.0347 1.0000 Uani
O1 O 0.16494(10) -0.12610(10) 0.15336(8) 0.0249 1.0000 Uani
C1 C 0.24242(15) -0.17030(14) 0.36441(12) 0.0256 1.0000 Uani
C2 C 0.20971(15) -0.06775(14) 0.40454(11) 0.0244 1.0000 Uani
C3 C 0.04572(14) -0.05182(15) 0.31771(13) 0.0269 1.0000 Uani
C4 C 0.13676(15) 0.10365(14) 0.37245(11) 0.0259 1.0000 Uani
C5 C 0.09426(16) 0.18285(15) 0.30549(12) 0.0284 1.0000 Uani
C6 C 0.16870(16) 0.20847(13) 0.23392(12) 0.0260 1.0000 Uani
C7 C 0.26839(15) 0.15810(15) 0.10902(12) 0.0280 1.0000 Uani
C8 C 0.37663(15) 0.13240(16) 0.14846(13) 0.0301 1.0000 Uani
C9 C 0.38340(17) -0.04025(19) 0.08386(13) 0.0366 1.0000 Uani
C10 C 0.48554(13) 0.00019(18) 0.21933(13) 0.0324 1.0000 Uani
C11 C 0.49944(15) -0.10966(18) 0.25554(14) 0.0333 1.0000 Uani
C12 C 0.42188(15) -0.14111(16) 0.32301(12) 0.0285 1.0000 Uani
C13 C 0.29748(15) -0.23537(14) 0.22386(12) 0.0252 1.0000 Uani
C14 C 0.20422(14) -0.21483(14) 0.16016(11) 0.0227 1.0000 Uani
C15 C 0.09051(13) 0.09101(13) 0.11950(11) 0.0205 1.0000 Uani
C16 C 0.04257(15) 0.17902(14) 0.06886(11) 0.0246 1.0000 Uani
Cl1 Cl 0.20302(3) -0.48632(4) 0.35446(3) 0.0253 1.0000 Uani
O3 O 0.13994(11) -0.41244(12) 0.30278(10) 0.0330 1.0000 Uani
O4 O 0.29390(12) -0.43229(14) 0.39072(11) 0.0418 1.0000 Uani
O5 O 0.23724(17) -0.56881(13) 0.29789(11) 0.0490 1.0000 Uani
O6 O 0.14268(15) -0.52853(17) 0.42215(12) 0.0585 1.0000 Uani
O2 O 0.23743(17) -0.50881(14) 0.11640(11) 0.0506 1.0000 Uani
Cl2 Cl 0.4542(5) -0.6620(4) -0.0507(4) 0.0283 0.405(11) Uani
O7 O 0.3965(8) -0.6157(8) 0.0164(6) 0.0690 0.405(11) Uani
O8 O 0.3919(9) -0.6601(9) -0.1318(6) 0.0574 0.405(11) Uani
O9 O 0.5480(5) -0.6067(10) -0.0594(5) 0.0884 0.405(11) Uani
O10 O 0.4768(11) -0.7685(6) -0.0311(5) 0.0949 0.405(11) Uani
Cl20 Cl 0.4363(3) -0.6818(3) -0.0531(2) 0.0271 0.595(11) Uani
O17 O 0.3996(4) -0.6395(5) 0.0262(4) 0.0368 0.595(11) Uani
O18 O 0.3905(7) -0.6270(6) -0.1270(4) 0.0594 0.595(11) Uani
O19 O 0.5475(3) -0.6747(6) -0.0550(3) 0.0686 0.595(11) Uani
O20 O 0.4036(6) -0.7883(3) -0.0582(4) 0.0722 0.595(11) Uani
H1 H 0.2041(15) -0.3550(11) 0.1189(14) 0.023(4) 1.0000 Uiso
H2 H 0.1189(14) -0.2851(19) 0.0692(12) 0.034(4) 1.0000 Uiso
H3 H 0.2939(15) -0.535(2) 0.0903(17) 0.049(4) 1.0000 Uiso
H4 H 0.244(2) -0.534(2) 0.1716(9) 0.040(4) 1.0000 Uiso
H11 H 0.2831 -0.2129 0.4097 0.0307 1.0000 Uiso
H12 H 0.1782 -0.2101 0.3430 0.0307 1.0000 Uiso
H21 H 0.2739 -0.0284 0.4268 0.0293 1.0000 Uiso
H22 H 0.1633 -0.0821 0.4544 0.0293 1.0000 Uiso
H31 H 0.0058 -0.0091 0.2719 0.0323 1.0000 Uiso
H32 H 0.0059 -0.0532 0.3728 0.0323 1.0000 Uiso
H33 H 0.0545 -0.1253 0.2957 0.0323 1.0000 Uiso
H41 H 0.2068 0.1292 0.3968 0.0312 1.0000 Uiso
H42 H 0.0863 0.0993 0.4208 0.0312 1.0000 Uiso
H51 H 0.0786 0.2495 0.3372 0.0341 1.0000 Uiso
H52 H 0.0276 0.1541 0.2770 0.0341 1.0000 Uiso
H61 H 0.2383 0.2288 0.2628 0.0309 1.0000 Uiso
H62 H 0.1386 0.2695 0.1996 0.0309 1.0000 Uiso
H71 H 0.2619 0.2358 0.1001 0.0337 1.0000 Uiso
H72 H 0.2572 0.1214 0.0511 0.0337 1.0000 Uiso
H81 H 0.3896 0.1734 0.2041 0.0362 1.0000 Uiso
H82 H 0.4308 0.1515 0.1057 0.0362 1.0000 Uiso
H91 H 0.3883 -0.1173 0.0964 0.0443 1.0000 Uiso
H92 H 0.4451 -0.0179 0.0499 0.0443 1.0000 Uiso
H93 H 0.3165 -0.0251 0.0486 0.0443 1.0000 Uiso
H101 H 0.5445 0.0144 0.1797 0.0389 1.0000 Uiso
H102 H 0.4898 0.0505 0.2699 0.0389 1.0000 Uiso
H111 H 0.5722 -0.1151 0.2837 0.0398 1.0000 Uiso
H112 H 0.4919 -0.1602 0.2052 0.0398 1.0000 Uiso
H121 H 0.4435 -0.2114 0.3472 0.0338 1.0000 Uiso
H122 H 0.4256 -0.0877 0.3713 0.0338 1.0000 Uiso
H131 H 0.2856 -0.3027 0.2559 0.0300 1.0000 Uiso
H132 H 0.3630 -0.2413 0.1903 0.0300 1.0000 Uiso
H151 H 0.0381 0.0642 0.1610 0.0244 1.0000 Uiso
H152 H 0.1084 0.0339 0.0776 0.0244 1.0000 Uiso

loop_
_atom_site_aniso_label
_atom_site_aniso_U_11
_atom_site_aniso_U_22
_atom_site_aniso_U_33
_atom_site_aniso_U_23
_atom_site_aniso_U_13
_atom_site_aniso_U_12
Cu1 0.01382(7) 0.01606(8) 0.01324(7) 0.00118(7) 0.00142(5) -0.00058(7)
N1 0.0214(6) 0.0203(6) 0.0197(6) -0.0006(5) -0.0014(5) 0.0022(5)
N2 0.0211(6) 0.0202(6) 0.0164(5) 0.0016(5) 0.0036(4) 0.0006(5)
N3 0.0220(6) 0.0176(6) 0.0179(6) 0.0023(5) -0.0009(5) -0.0034(5)
N4 0.0176(6) 0.0335(8) 0.0193(6) 0.0000(6) 0.0034(5) -0.0030(6)
N5 0.0378(9) 0.0219(7) 0.0265(7) -0.0058(6) -0.0084(6) 0.0024(6)
N6 0.0384(9) 0.0332(9) 0.0315(8) 0.0044(7) -0.0072(7) 0.0077(7)
O1 0.0267(6) 0.0214(6) 0.0255(6) -0.0038(5) -0.0081(5) 0.0014(5)
C1 0.0315(9) 0.0213(8) 0.0239(8) 0.0067(6) 0.0016(7) 0.0022(6)
C2 0.0302(9) 0.0283(8) 0.0148(7) 0.0051(6) 0.0026(6) 0.0021(7)
C3 0.0208(8) 0.0307(9) 0.0295(9) 0.0057(7) 0.0050(6) -0.0040(7)
C4 0.0346(9) 0.0238(8) 0.0197(7) -0.0044(6) 0.0050(6) 0.0047(7)
C5 0.0352(10) 0.0236(8) 0.0265(8) -0.0051(7) 0.0034(7) 0.0060(7)
C6 0.0359(9) 0.0175(7) 0.0241(8) -0.0009(6) -0.0027(7) -0.0001(7)
C7 0.0285(9) 0.0315(9) 0.0243(8) 0.0099(7) 0.0042(7) -0.0065(7)
C8 0.0263(9) 0.0352(10) 0.0291(9) 0.0083(7) 0.0041(7) -0.0115(7)
C9 0.0363(10) 0.0533(13) 0.0213(8) -0.0069(8) 0.0113(7) -0.0049(9)
C10 0.0150(7) 0.0488(12) 0.0335(9) -0.0001(9) 0.0012(6) -0.0025(8)
C11 0.0183(7) 0.0462(12) 0.0351(10) -0.0051(8) -0.0033(7) 0.0067(7)
C12 0.0239(8) 0.0341(10) 0.0266(8) -0.0024(7) -0.0078(7) 0.0067(7)
C13 0.0285(8) 0.0212(7) 0.0254(8) -0.0039(6) -0.0033(6) 0.0048(6)
C14 0.0249(8) 0.0239(8) 0.0193(7) -0.0018(6) 0.0000(6) -0.0012(6)
C15 0.0222(7) 0.0201(7) 0.0189(7) 0.0025(6) -0.0025(6) 0.0008(6)
C16 0.0272(8) 0.0251(8) 0.0210(7) 0.0001(6) -0.0023(6) 0.0015(6)
Cl1 0.02611(18) 0.0301(2) 0.01989(16) 0.00334(15) 0.00206(13) -0.00027(16)
O3 0.0240(6) 0.0369(8) 0.0376(8) 0.0092(6) -0.0046(5) -0.0005(5)
O4 0.0310(7) 0.0522(10) 0.0409(8) -0.0010(7) -0.0121(6) -0.0004(7)
O5 0.0789(13) 0.0302(8) 0.0385(9) -0.0045(6) 0.0074(8) 0.0085(8)
O6 0.0526(11) 0.0782(14) 0.0467(10) 0.0312(10) 0.0222(8) 0.0005(10)
O2 0.0747(13) 0.0456(10) 0.0326(8) 0.0075(7) 0.0140(8) 0.0302(9)
Cl2 0.0347(16) 0.0271(14) 0.0231(7) 0.0009(9) 0.0011(10) 0.0030(9)
O7 0.075(5) 0.093(7) 0.037(4) -0.026(4) -0.012(3) 0.064(5)
O8 0.060(5) 0.081(6) 0.029(3) -0.002(3) -0.013(3) -0.013(4)
O9 0.064(4) 0.126(8) 0.073(4) 0.015(5) -0.010(3) -0.051(5)
O10 0.184(11) 0.041(4) 0.062(4) 0.015(3) 0.028(5) 0.047(5)
Cl20 0.0294(9) 0.0318(11) 0.0206(5) 0.0013(7) 0.0044(6) 0.0056(7)
O17 0.039(2) 0.039(2) 0.0323(19) -0.0034(14) 0.0089(17) 0.0091(17)
O18 0.066(3) 0.077(4) 0.035(3) 0.028(3) -0.001(2) 0.017(3)
O19 0.0250(16) 0.104(4) 0.077(3) -0.036(3) 0.0059(16) 0.010(2)
O20 0.116(4) 0.0413(19) 0.063(3) -0.0043(17) 0.037(3) -0.016(2)

loop_
_atom_type_symbol
_atom_type_scat_dispersion_real
_atom_type_scat_dispersion_imag
_atom_type_scat_Cromer_Mann_a1
_atom_type_scat_Cromer_Mann_b1
_atom_type_scat_Cromer_Mann_a2
_atom_type_scat_Cromer_Mann_b2
_atom_type_scat_Cromer_Mann_a3
_atom_type_scat_Cromer_Mann_b3
_atom_type_scat_Cromer_Mann_a4
_atom_type_scat_Cromer_Mann_b4
_atom_type_scat_Cromer_Mann_c
_atom_type_scat_source
'C   ' 0.0033 0.0016 2.3100 20.8439 1.0200 10.2075 1.5886 0.5687 0.8650 51.6512 0.2156 International_Tables_Vol_IV_Table_2.2B
'H   ' 0.0000 0.0000 0.4930 10.5109 0.3229 26.1257 0.1402 3.1424 0.0408 57.7997 0.0030 International_Tables_Vol_IV_Table_2.2B
'Cu  ' 0.2630 1.2660 13.3380 3.5828 7.1676 0.2470 5.6158 11.3966 1.6735 64.8126 1.1910 International_Tables_Vol_IV_Table_2.2B
'N   ' 0.0061 0.0033 12.2126 0.0057 3.1322 9.8933 2.0125 28.9975 1.1663 0.5826 -11.5290 International_Tables_Vol_IV_Table_2.2B
'Cl  ' 0.1484 0.1585 11.4604 0.0104 7.1964 1.1662 6.2556 18.5194 1.6455 47.7784 -9.5574 International_Tables_Vol_IV_Table_2.2B
'O   ' 0.0106 0.0060 3.0485 13.2771 2.2868 5.7011 1.5463 0.3239 0.8670 32.9089 0.2508 International_Tables_Vol_IV_Table_2.2B

loop_
_geom_angle_atom_site_label_1
_geom_angle_site_symmetry_1
_geom_angle_atom_site_label_2
_geom_angle_site_symmetry_2
_geom_angle_atom_site_label_3
_geom_angle_site_symmetry_3
_geom_angle
_geom_angle_publ_flag
N1 . Cu1 . N2 . 87.44(6) yes
N1 . Cu1 . N3 . 175.58(6) yes
N2 . Cu1 . N3 . 94.37(5) yes
N1 . Cu1 . N4 . 93.56(6) yes
N2 . Cu1 . N4 . 157.07(6) yes
N3 . Cu1 . N4 . 86.35(6) yes
N1 . Cu1 . O1 . 79.37(5) yes
N2 . Cu1 . O1 . 98.10(5) yes
N3 . Cu1 . O1 . 96.37(5) yes
N4 . Cu1 . O1 . 104.61(6) yes
N1 . Cu1 . C1 . 30.67(5) yes
N2 . Cu1 . C1 . 56.89(5) yes
N3 . Cu1 . C1 . 150.53(6) yes
N4 . Cu1 . C1 . 122.52(6) yes
O1 . Cu1 . C1 . 82.81(5) yes
N1 . Cu1 . C2 . 58.89(5) yes
N2 . Cu1 . C2 . 31.66(5) yes
N3 . Cu1 . C2 . 123.82(5) yes
N4 . Cu1 . C2 . 135.28(6) yes
O1 . Cu1 . C2 . 103.69(5) yes
N1 . Cu1 . C7 . 149.29(6) yes
N2 . Cu1 . C7 . 122.57(6) yes
N3 . Cu1 . C7 . 30.00(5) yes
N4 . Cu1 . C7 . 56.44(6) yes
O1 . Cu1 . C7 . 100.51(5) yes
N1 . Cu1 . C8 . 122.63(6) yes
N2 . Cu1 . C8 . 135.74(6) yes
N3 . Cu1 . C8 . 58.26(6) yes
N4 . Cu1 . C8 . 31.07(6) yes
O1 . Cu1 . C8 . 117.46(6) yes
N1 . Cu1 . C14 . 56.97(5) yes
N2 . Cu1 . C14 . 101.95(5) yes
N3 . Cu1 . C14 . 118.65(5) yes
N4 . Cu1 . C14 . 97.73(6) yes
O1 . Cu1 . C14 . 23.38(5) yes
C1 . Cu1 . C2 . 31.09(5) yes
C1 . Cu1 . C7 . 176.65(6) yes
C2 . Cu1 . C7 . 146.86(6) yes
C1 . Cu1 . C8 . 146.80(6) yes
C2 . Cu1 . C8 . 138.61(6) yes
C7 . Cu1 . C8 . 30.80(6) yes
C1 . Cu1 . C14 . 67.28(5) yes
C2 . Cu1 . C14 . 94.77(5) yes
C7 . Cu1 . C14 . 115.75(5) yes
C8 . Cu1 . C14 . 121.28(6) yes
Cu1 . N1 . C1 . 104.77(10) yes
Cu1 . N1 . C12 . 114.03(11) yes
C1 . N1 . C12 . 108.26(14) yes
Cu1 . N1 . C13 . 109.89(10) yes
C1 . N1 . C13 . 108.94(14) yes
C12 . N1 . C13 . 110.68(14) yes
Cu1 . N2 . C2 . 101.43(10) yes
Cu1 . N2 . C3 . 114.91(10) yes
C2 . N2 . C3 . 109.10(13) yes
Cu1 . N2 . C4 . 113.90(10) yes
C2 . N2 . C4 . 108.20(13) yes
C3 . N2 . C4 . 108.82(14) yes
Cu1 . N3 . C6 . 111.89(10) yes
Cu1 . N3 . C7 . 106.12(11) yes
C6 . N3 . C7 . 108.10(14) yes
Cu1 . N3 . C15 . 109.12(10) yes
C6 . N3 . C15 . 112.27(14) yes
C7 . N3 . C15 . 109.13(13) yes
Cu1 . N4 . C8 . 103.61(11) yes
Cu1 . N4 . C9 . 111.36(11) yes
C8 . N4 . C9 . 108.74(15) yes
Cu1 . N4 . C10 . 115.35(11) yes
C8 . N4 . C10 . 107.76(15) yes
C9 . N4 . C10 . 109.62(15) yes
C14 . N5 . H1 . 116.8(14) no
C14 . N5 . H2 . 120.3(16) no
H1 . N5 . H2 . 123(2) no
Cu1 . O1 . C14 . 112.29(11) yes
N1 . C1 . Cu1 . 44.56(7) yes
N1 . C1 . C2 . 109.43(13) yes
Cu1 . C1 . C2 . 71.73(9) yes
N1 . C1 . H11 . 109.472 no
Cu1 . C1 . H11 . 146.109 no
C2 . C1 . H11 . 109.430 no
N1 . C1 . H12 . 109.488 no
Cu1 . C1 . H12 . 101.255 no
C2 . C1 . H12 . 109.481 no
H11 . C1 . H12 . 109.525 no
C1 . C2 . N2 . 109.17(13) yes
C1 . C2 . Cu1 . 77.19(9) yes
N2 . C2 . Cu1 . 46.91(7) yes
C1 . C2 . H21 . 109.544 no
N2 . C2 . H21 . 109.551 no
Cu1 . C2 . H21 . 89.783 no
C1 . C2 . H22 . 109.496 no
N2 . C2 . H22 . 109.534 no
Cu1 . C2 . H22 . 154.864 no
H21 . C2 . H22 . 109.528 no
N2 . C3 . H31 . 109.429 no
N2 . C3 . H32 . 109.416 no
H31 . C3 . H32 . 109.496 no
N2 . C3 . H33 . 109.446 no
H31 . C3 . H33 . 109.530 no
H32 . C3 . H33 . 109.510 no
N2 . C4 . C5 . 114.29(14) yes
N2 . C4 . H41 . 108.238 no
C5 . C4 . H41 . 108.266 no
N2 . C4 . H42 . 108.220 no
C5 . C4 . H42 . 108.203 no
H41 . C4 . H42 . 109.568 no
C4 . C5 . C6 . 114.46(16) yes
C4 . C5 . H51 . 108.169 no
C6 . C5 . H51 . 108.164 no
C4 . C5 . H52 . 108.247 no
C6 . C5 . H52 . 108.204 no
H51 . C5 . H52 . 109.534 no
C5 . C6 . N3 . 115.46(14) yes
C5 . C6 . H61 . 107.947 no
N3 . C6 . H61 . 107.958 no
C5 . C6 . H62 . 107.915 no
N3 . C6 . H62 . 107.952 no
H61 . C6 . H62 . 109.519 no
N3 . C7 . Cu1 . 43.88(7) yes
N3 . C7 . C8 . 108.73(14) yes
Cu1 . C7 . C8 . 70.89(9) yes
N3 . C7 . H71 . 109.664 no
Cu1 . C7 . H71 . 144.692 no
C8 . C7 . H71 . 109.621 no
N3 . C7 . H72 . 109.640 no
Cu1 . C7 . H72 . 102.826 no
C8 . C7 . H72 . 109.636 no
H71 . C7 . H72 . 109.534 no
C7 . C8 . N4 . 109.84(15) yes
C7 . C8 . Cu1 . 78.31(9) yes
N4 . C8 . Cu1 . 45.32(7) yes
C7 . C8 . H81 . 109.362 no
N4 . C8 . H81 . 109.374 no
Cu1 . C8 . H81 . 91.045 no
C7 . C8 . H82 . 109.344 no
N4 . C8 . H82 . 109.363 no
Cu1 . C8 . H82 . 153.000 no
H81 . C8 . H82 . 109.548 no
N4 . C9 . H91 . 109.459 no
N4 . C9 . H92 . 109.415 no
H91 . C9 . H92 . 109.528 no
N4 . C9 . H93 . 109.422 no
H91 . C9 . H93 . 109.532 no
H92 . C9 . H93 . 109.471 no
N4 . C10 . C11 . 114.84(16) yes
N4 . C10 . H101 . 108.082 no
C11 . C10 . H101 . 108.022 no
N4 . C10 . H102 . 108.152 no
C11 . C10 . H102 . 108.114 no
H101 . C10 . H102 . 109.562 no
C10 . C11 . C12 . 115.14(16) yes
C10 . C11 . H111 . 107.998 no
C12 . C11 . H111 . 108.009 no
C10 . C11 . H112 . 108.044 no
C12 . C11 . H112 . 108.026 no
H111 . C11 . H112 . 109.542 no
C11 . C12 . N1 . 114.67(15) yes
C11 . C12 . H121 . 108.102 no
N1 . C12 . H121 . 108.161 no
C11 . C12 . H122 . 108.142 no
N1 . C12 . H122 . 108.159 no
H121 . C12 . H122 . 109.532 no
N1 . C13 . C14 . 110.68(14) yes
N1 . C13 . H131 . 109.130 no
C14 . C13 . H131 . 109.132 no
N1 . C13 . H132 . 109.159 no
C14 . C13 . H132 . 109.167 no
H131 . C13 . H132 . 109.557 no
C13 . C14 . N5 . 116.86(16) yes
C13 . C14 . O1 . 120.68(15) yes
N5 . C14 . O1 . 122.43(16) yes
C13 . C14 . Cu1 . 76.43(9) yes
N5 . C14 . Cu1 . 165.98(13) yes
O1 . C14 . Cu1 . 44.33(8) yes
N3 . C15 . C16 . 112.88(14) yes
N3 . C15 . H151 . 108.569 no
C16 . C15 . H151 . 108.611 no
N3 . C15 . H152 . 108.593 no
C16 . C15 . H152 . 108.614 no
H151 . C15 . H152 . 109.539 no
C15 . C16 . N6 . 179.3(2) yes
O3 . Cl1 . O4 . 108.22(9) yes
O3 . Cl1 . O5 . 108.95(10) yes
O4 . Cl1 . O5 . 108.65(11) yes
O3 . Cl1 . O6 . 109.71(10) yes
O4 . Cl1 . O6 . 110.85(12) yes
O5 . Cl1 . O6 . 110.41(12) yes
H3 . O2 . H4 . 104(2) no
O7 . Cl2 . O8 . 109.4(6) yes
O7 . Cl2 . O9 . 109.5(6) yes
O8 . Cl2 . O9 . 110.3(6) yes
O7 . Cl2 . O10 . 110.7(5) yes
O8 . Cl2 . O10 . 107.1(5) yes
O9 . Cl2 . O10 . 109.8(6) yes
O7 . Cl2 . O17 . 13.7(6) yes
O8 . Cl2 . O17 . 115.9(8) yes
O9 . Cl2 . O17 . 115.6(5) yes
O10 . Cl2 . O17 . 97.0(5) yes
O7 . Cl2 . O18 . 99.3(8) yes
O8 . Cl2 . O18 . 17.1(6) yes
O9 . Cl2 . O18 . 102.3(6) yes
O10 . Cl2 . O18 . 124.2(5) yes
O17 . Cl2 . O18 . 108.8(6) yes
O7 . Cl2 . O19 . 130.1(7) yes
O8 . Cl2 . O19 . 117.3(7) yes
O9 . Cl2 . O19 . 38.2(4) yes
O10 . Cl2 . O19 . 72.0(5) yes
O17 . Cl2 . O19 . 126.6(6) yes
O7 . Cl2 . O20 . 103.3(5) yes
O8 . Cl2 . O20 . 76.8(5) yes
O9 . Cl2 . O20 . 141.0(6) yes
O10 . Cl2 . O20 . 36.4(4) yes
O17 . Cl2 . O20 . 92.7(4) yes
O18 . Cl2 . O19 . 120.6(6) yes
O18 . Cl2 . O20 . 92.4(4) yes
O19 . Cl2 . O20 . 103.6(4) yes
Cl2 . O7 . Cl20 . 13.5(2) yes
Cl2 . O8 . Cl20 . 13.5(2) yes
Cl2 . O9 . Cl20 . 4.1(3) yes
Cl2 . O9 . O19 . 58.7(5) yes
Cl20 . O9 . O19 . 55.3(4) yes
Cl2 . O10 . Cl20 . 13.0(3) yes
Cl2 . O10 . O19 . 47.6(3) yes
Cl20 . O10 . O19 . 59.6(3) yes
Cl2 . O10 . O20 . 88.9(5) yes
Cl20 . O10 . O20 . 76.0(6) yes
O19 . O10 . O20 . 128.1(6) yes
O9 . Cl20 . O7 . 92.1(5) yes
O9 . Cl20 . O8 . 98.5(6) yes
O7 . Cl20 . O8 . 112.8(6) yes
O9 . Cl20 . O10 . 100.1(5) yes
O7 . Cl20 . O10 . 117.7(6) yes
O8 . Cl20 . O10 . 125.0(6) yes
O9 . Cl20 . O17 . 98.3(4) yes
O7 . Cl20 . O17 . 13.4(6) yes
O8 . Cl20 . O17 . 123.1(8) yes
O10 . Cl20 . O17 . 104.7(5) yes
O9 . Cl20 . O18 . 89.4(5) yes
O7 . Cl20 . O18 . 98.5(7) yes
O8 . Cl20 . O18 . 17.5(6) yes
O10 . Cl20 . O18 . 141.9(5) yes
O17 . Cl20 . O18 . 110.3(4) yes
O9 . Cl20 . O19 . 30.3(4) yes
O7 . Cl20 . O19 . 111.0(6) yes
O8 . Cl20 . O19 . 110.3(7) yes
O10 . Cl20 . O19 . 70.5(5) yes
O17 . Cl20 . O19 . 111.3(3) yes
O9 . Cl20 . O20 . 140.3(5) yes
O7 . Cl20 . O20 . 118.6(5) yes
O8 . Cl20 . O20 . 92.2(5) yes
O10 . Cl20 . O20 . 44.8(5) yes
O17 . Cl20 . O20 . 107.5(3) yes
O18 . Cl20 . O19 . 108.7(4) yes
O18 . Cl20 . O20 . 108.5(4) yes
O19 . Cl20 . O20 . 110.4(4) yes
Cl20 . O17 . Cl2 . 13.8(2) yes
Cl2 . O18 . Cl20 . 13.6(2) yes
O10 . O19 . Cl20 . 49.9(4) yes
O10 . O19 . Cl2 . 60.4(4) yes
Cl20 . O19 . Cl2 . 11.6(3) yes
O10 . O19 . O9 . 142.6(7) yes
Cl20 . O19 . O9 . 94.4(6) yes
Cl2 . O19 . O9 . 83.2(6) yes
Cl2 . O20 . Cl20 . 4.8(3) yes
Cl2 . O20 . O10 . 54.7(3) yes
Cl20 . O20 . O10 . 59.2(4) yes

loop_
_geom_bond_atom_site_label_1
_geom_bond_site_symmetry_1
_geom_bond_atom_site_label_2
_geom_bond_site_symmetry_2
_geom_bond_distance
_geom_bond_publ_flag
Cu1 . N1 . 2.0634(14) yes
Cu1 . N2 . 2.0631(13) yes
Cu1 . N3 . 2.0777(14) yes
Cu1 . N4 . 2.0328(14) yes
Cu1 . O1 . 2.1739(12) yes
Cu1 . C1 . 2.8436(17) yes
Cu1 . C2 . 2.7692(16) yes
Cu1 . C7 . 2.8798(18) yes
Cu1 . C8 . 2.7786(18) yes
Cu1 . C14 . 2.8787(17) yes
N1 . C1 . 1.500(2) yes
N1 . C12 . 1.486(2) yes
N1 . C13 . 1.482(2) yes
N2 . C2 . 1.483(2) yes
N2 . C3 . 1.482(2) yes
N2 . C4 . 1.488(2) yes
N3 . C6 . 1.490(2) yes
N3 . C7 . 1.499(2) yes
N3 . C15 . 1.476(2) yes
N4 . C8 . 1.475(3) yes
N4 . C9 . 1.486(2) yes
N4 . C10 . 1.491(2) yes
N5 . C14 . 1.316(2) yes
N5 . H1 . 0.884(9) no
N5 . H2 . 0.899(9) no
N6 . C16 . 1.135(2) yes
O1 . C14 . 1.235(2) yes
C1 . C2 . 1.506(3) yes
C1 . H11 . 1.000 no
C1 . H12 . 0.999 no
C2 . H21 . 0.999 no
C2 . H22 . 1.000 no
C3 . H31 . 1.000 no
C3 . H32 . 1.000 no
C3 . H33 . 1.000 no
C4 . C5 . 1.512(3) yes
C4 . H41 . 0.999 no
C4 . H42 . 1.000 no
C5 . C6 . 1.511(3) yes
C5 . H51 . 1.000 no
C5 . H52 . 0.999 no
C6 . H61 . 1.000 no
C6 . H62 . 1.000 no
C7 . C8 . 1.506(3) yes
C7 . H71 . 0.999 no
C7 . H72 . 1.000 no
C8 . H81 . 1.000 no
C8 . H82 . 0.999 no
C9 . H91 . 0.999 no
C9 . H92 . 1.000 no
C9 . H93 . 1.000 no
C10 . C11 . 1.508(3) yes
C10 . H101 . 1.000 no
C10 . H102 . 0.999 no
C11 . C12 . 1.510(3) yes
C11 . H111 . 0.999 no
C11 . H112 . 1.000 no
C12 . H121 . 1.000 no
C12 . H122 . 1.000 no
C13 . C14 . 1.513(2) yes
C13 . H131 . 1.000 no
C13 . H132 . 0.999 no
C15 . C16 . 1.472(2) yes
C15 . H151 . 1.000 no
C15 . H152 . 0.999 no
Cl1 . O3 . 1.4407(14) yes
Cl1 . O4 . 1.4281(16) yes
Cl1 . O5 . 1.4367(16) yes
Cl1 . O6 . 1.4182(16) yes
O2 . H3 . 0.898(10) no
O2 . H4 . 0.897(10) no
Cl2 . O7 . 1.413(6) yes
Cl2 . O8 . 1.432(6) yes
Cl2 . O9 . 1.393(6) yes
Cl2 . O10 . 1.412(6) yes
Cl2 . O17 . 1.418(8) yes
Cl2 . O18 . 1.451(9) yes
Cl2 . O19 . 1.199(7) yes
Cl2 . O20 . 1.731(6) yes
O7 . Cl20 . 1.459(9) yes
O8 . Cl20 . 1.327(9) yes
O9 . Cl20 . 1.715(6) yes
O9 . O19 . 0.867(9) yes
O10 . Cl20 . 1.254(7) yes
O10 . O19 . 1.545(9) yes
O10 . O20 . 1.029(11) yes
Cl20 . O17 . 1.420(5) yes
Cl20 . O18 . 1.422(5) yes
Cl20 . O19 . 1.414(4) yes
Cl20 . O20 . 1.417(4) yes
